data_4326399
loop_
_publ_author_name
'David D. Schnaars'
'Guang Wu'
'Trevor W. Hayton'

_publ_contact_author_email hayton@chem.ucsb.edu
_publ_contact_author_name 'Trevor W Hayton'
_publ_section_title
;
 Silylation of the Uranyl Ion Using B(C6F5)3-Activated Et3SiH
;
_journal_name_full 'Inorganic Chemistry'
_journal_page_first 9642
_journal_page_last 9649
_journal_paper_doi 10.1021/ic201385h
_journal_volume 50
_journal_year 2011
_chemical_formula_sum 'C82 H79 B F15 N2 O4 Si U'
_chemical_formula_weight 1718.40
_chemical_name_systematic
; 
 ? 
;
_space_group_IT_number 2
_symmetry_cell_setting triclinic
_symmetry_space_group_name_Hall '-P 1'
_symmetry_space_group_name_H-M 'P -1'
_atom_sites_solution_hydrogens geom
_atom_sites_solution_primary direct
_atom_sites_solution_secondary difmap
_audit_creation_method SHELXL-97
_cell_angle_alpha 78.273(5)
_cell_angle_beta 87.803(5)
_cell_angle_gamma 71.991(6)
_cell_formula_units_Z 2
_cell_length_a 12.909(4)
_cell_length_b 16.329(5)
_cell_length_c 19.010(6)
_cell_measurement_temperature 150(2)
_cell_volume 3730(2)
_computing_structure_refinement 'SHELXL-97 (Sheldrick, 2008)'
_computing_structure_solution 'SHELXS-97 (Sheldrick, 2008)'
_diffrn_ambient_temperature 150(2)
_diffrn_measured_fraction_theta_full 0.989
_diffrn_measured_fraction_theta_max 0.989
_diffrn_measurement_device_type 'CCD area detector'
_diffrn_measurement_method 'omega scan'
_diffrn_radiation_monochromator graphite
_diffrn_radiation_source 'fine-focus sealed tube'
_diffrn_radiation_type MoK\a
_diffrn_radiation_wavelength 0.71073
_diffrn_reflns_av_R_equivalents 0.0927
_diffrn_reflns_av_sigmaI/netI 0.1508
_diffrn_reflns_limit_h_max 15
_diffrn_reflns_limit_h_min -15
_diffrn_reflns_limit_k_max 19
_diffrn_reflns_limit_k_min -19
_diffrn_reflns_limit_l_max 22
_diffrn_reflns_limit_l_min -22
_diffrn_reflns_number 28620
_diffrn_reflns_theta_full 25.35
_diffrn_reflns_theta_max 25.35
_diffrn_reflns_theta_min 1.78
_exptl_absorpt_coefficient_mu 2.282
_exptl_absorpt_correction_T_max 1.0000
_exptl_absorpt_correction_T_min 0.767156
_exptl_absorpt_correction_type empirical
_exptl_absorpt_process_details sadabs
_exptl_crystal_colour Deep_Red
_exptl_crystal_density_diffrn 1.530
_exptl_crystal_description Plate
_exptl_crystal_F_000 1726
_exptl_crystal_size_max 0.20
_exptl_crystal_size_mid 0.18
_exptl_crystal_size_min 0.10
_refine_diff_density_max 4.556
_refine_diff_density_min -2.566
_refine_diff_density_rms 0.184
_refine_ls_extinction_method none
_refine_ls_goodness_of_fit_ref 1.126
_refine_ls_hydrogen_treatment constr
_refine_ls_matrix_type full
_refine_ls_number_parameters 952
_refine_ls_number_reflns 13512
_refine_ls_number_restraints 0
_refine_ls_restrained_S_all 1.126
_refine_ls_R_factor_all 0.1210
_refine_ls_R_factor_gt 0.0783
_refine_ls_shift/su_max 0.100
_refine_ls_shift/su_mean 0.001
_refine_ls_structure_factor_coef Fsqd
_refine_ls_weighting_details 'calc w=1/[\s^2^(Fo^2^)+(0.0500P)^2^+0.0000P] where P=(Fo^2^+2Fc^2^)/3'
_refine_ls_weighting_scheme calc
_refine_ls_wR_factor_gt 0.1370
_refine_ls_wR_factor_ref 0.1507
_reflns_number_gt 9548
_reflns_number_total 13512
_reflns_threshold_expression >2sigma(I)
_cod_data_source_file ic201385h_si_001_2.cif
_cod_data_source_block 2
_cod_database_code 4326399

loop_
_symmetry_equiv_pos_as_xyz
'x, y, z'
'-x, -y, -z'

loop_
_atom_site_label
_atom_site_type_symbol
_atom_site_fract_x
_atom_site_fract_y
_atom_site_fract_z
_atom_site_U_iso_or_equiv
_atom_site_adp_type
_atom_site_occupancy
_atom_site_symmetry_multiplicity
_atom_site_calc_flag
_atom_site_refinement_flags
U1 U 0.74001(3) 0.77107(2) 0.76440(2) 0.01572(11) Uani 1 1 d .
Si1 Si 0.4563(3) 0.9055(3) 0.7743(2) 0.0548(11) Uani 1 1 d .
O1 O 0.8909(5) 0.6939(4) 0.7722(3) 0.0230(15) Uani 1 1 d .
F12 F 1.1214(5) 0.9090(4) 0.6441(4) 0.0528(19) Uani 1 1 d .
O2 O 0.5875(5) 0.8546(4) 0.7638(3) 0.0295(17) Uani 1 1 d .
F4 F 1.3571(5) 0.6224(4) 0.8916(4) 0.0530(19) Uani 1 1 d .
F6 F 0.8690(4) 0.5294(3) 0.8132(3) 0.0291(13) Uani 1 1 d .
O3 O 0.7084(5) 0.7033(4) 0.8714(3) 0.0270(16) Uani 1 1 d .
F15 F 0.9980(5) 0.6337(4) 0.6087(3) 0.0370(15) Uani 1 1 d .
B1 B 1.0111(9) 0.6479(7) 0.7618(6) 0.023(3) Uani 1 1 d .
F1 F 0.9468(5) 0.6047(4) 0.9110(3) 0.0385(15) Uani 1 1 d .
F10 F 1.1976(4) 0.5381(4) 0.6961(3) 0.0352(14) Uani 1 1 d .
F11 F 1.0736(5) 0.8065(4) 0.7588(3) 0.0358(14) Uani 1 1 d .
F9 F 1.2479(5) 0.3676(4) 0.6974(3) 0.0419(16) Uani 1 1 d .
O4 O 0.7574(5) 0.8189(4) 0.6511(4) 0.0309(17) Uani 1 1 d .
F8 F 1.1118(5) 0.2753(4) 0.7570(3) 0.0440(16) Uani 1 1 d .
F7 F 0.9221(5) 0.3593(4) 0.8133(3) 0.0384(15) Uani 1 1 d .
F14 F 1.0479(5) 0.7364(4) 0.4952(3) 0.0449(16) Uani 1 1 d .
F5 F 1.2417(4) 0.6534(4) 0.7722(3) 0.0393(15) Uani 1 1 d .
F13 F 1.1066(5) 0.8776(4) 0.5106(3) 0.0508(18) Uani 1 1 d .
N2 N 0.8015(6) 0.9006(5) 0.7526(4) 0.0182(17) Uani 1 1 d .
F3 F 1.2729(5) 0.5838(4) 1.0217(3) 0.058(2) Uani 1 1 d .
F2 F 1.0668(6) 0.5702(4) 1.0294(3) 0.0566(19) Uani 1 1 d .
N1 N 0.6551(6) 0.6640(5) 0.7423(4) 0.0198(18) Uani 1 1 d .
C1 C 0.6550(7) 0.6551(6) 0.6676(5) 0.017(2) Uani 1 1 d .
C33 C 0.7834(8) 0.9860(7) 0.9458(5) 0.030(3) Uani 1 1 d .
H33 H 0.7817 1.0058 0.9885 0.036 Uiso 1 1 calc R
C45 C 0.8606(8) 1.0296(6) 0.7025(5) 0.021(2) Uani 1 1 d .
C15 C 0.6214(7) 0.6073(6) 0.7885(5) 0.017(2) Uani 1 1 d .
C5 C 0.7234(8) 0.5708(7) 0.5772(5) 0.025(2) Uani 1 1 d .
C44 C 0.8260(7) 0.9520(6) 0.6960(5) 0.0168(12) Uani 1 1 d .
C70 C 1.1261(7) 0.4966(6) 0.7259(5) 0.0236(16) Uani 1 1 d .
C51 C 0.8264(7) 0.9353(6) 0.6255(5) 0.021(2) Uani 1 1 d .
H51 H 0.8528 0.9717 0.5902 0.025 Uiso 1 1 calc R
C16 C 0.5868(7) 0.5368(7) 0.7640(5) 0.023(2) Uani 1 1 d .
C65 C 1.0294(7) 0.5438(6) 0.7544(5) 0.021(2) Uani 1 1 d .
C66 C 0.9640(7) 0.4925(6) 0.7844(5) 0.0236(16) Uani 1 1 d .
C22 C 0.6173(7) 0.6020(6) 0.8641(5) 0.019(2) Uani 1 1 d .
H22 H 0.5836 0.5633 0.8905 0.023 Uiso 1 1 calc R
C69 C 1.1540(8) 0.4091(7) 0.7254(5) 0.028(2) Uani 1 1 d .
C56 C 0.8225(9) 0.8277(7) 0.3905(5) 0.038(3) Uani 1 1 d .
H56 H 0.8316 0.8160 0.3444 0.045 Uiso 1 1 calc R
C68 C 1.0863(8) 0.3611(6) 0.7559(6) 0.031(3) Uani 1 1 d .
C74 C 1.0857(8) 0.8226(7) 0.5687(5) 0.028(2) Uani 1 1 d .
C24 C 0.6524(7) 0.6339(6) 0.9808(5) 0.020(2) Uani 1 1 d .
C3 C 0.5598(8) 0.6996(7) 0.5531(5) 0.029(2) Uani 1 1 d .
C6 C 0.7311(7) 0.5873(6) 0.6451(5) 0.021(2) Uani 1 1 d .
H6 H 0.7890 0.5516 0.6758 0.026 Uiso 1 1 calc R
C53 C 0.8000(7) 0.8602(6) 0.5287(4) 0.020(2) Uani 1 1 d .
C17 C 0.4928(8) 0.5565(7) 0.7230(5) 0.033(3) Uani 1 1 d .
H17 H 0.4468 0.6141 0.7119 0.039 Uiso 1 1 calc R
C58 C 0.7758(8) 0.7897(7) 0.5124(5) 0.030(2) Uani 1 1 d .
H58 H 0.7514 0.7527 0.5483 0.035 Uiso 1 1 calc R
C71 C 1.0414(7) 0.7099(6) 0.6912(5) 0.021(2) Uani 1 1 d .
C23 C 0.6581(7) 0.6484(6) 0.9012(5) 0.0168(12) Uani 1 1 d .
C59 C 1.0850(7) 0.6337(6) 0.8353(5) 0.021(2) Uani 1 1 d .
C4 C 0.6353(8) 0.6281(7) 0.5327(5) 0.029(2) Uani 1 1 d .
H4 H 0.6274 0.6174 0.4873 0.035 Uiso 1 1 calc R
C34 C 0.7121(8) 1.0390(6) 0.8905(5) 0.028(2) Uani 1 1 d .
C35 C 0.7165(8) 1.0081(6) 0.8264(5) 0.025(2) Uani 1 1 d .
H35 H 0.6691 1.0410 0.7881 0.030 Uiso 1 1 calc R
C32 C 0.8570(8) 0.9055(6) 0.9413(5) 0.025(2) Uani 1 1 d .
C50 C 0.9450(8) 1.0215(6) 0.7495(5) 0.027(2) Uani 1 1 d .
H50 H 0.9807 0.9672 0.7780 0.032 Uiso 1 1 calc R
C49 C 0.9754(9) 1.0944(7) 0.7536(5) 0.035(3) Uani 1 1 d .
H49 H 1.0341 1.0881 0.7834 0.042 Uiso 1 1 calc R
C67 C 0.9904(7) 0.4055(7) 0.7843(5) 0.027(2) Uani 1 1 d .
C57 C 0.7868(8) 0.7730(7) 0.4444(5) 0.032(3) Uani 1 1 d .
H57 H 0.7703 0.7249 0.4345 0.039 Uiso 1 1 calc R
C30 C 0.7906(7) 0.9294(6) 0.8202(5) 0.024(2) Uani 1 1 d .
C11 C 0.7987(8) 0.4919(6) 0.5513(5) 0.029(2) Uani 1 1 d .
C47 C 0.8382(9) 1.1833(7) 0.6676(6) 0.039(3) Uani 1 1 d .
H47 H 0.8012 1.2378 0.6398 0.047 Uiso 1 1 calc R
C52 C 0.7940(7) 0.8745(6) 0.6029(5) 0.0168(12) Uani 1 1 d .
C46 C 0.8106(9) 1.1106(7) 0.6620(5) 0.034(3) Uani 1 1 d .
H46 H 0.7557 1.1166 0.6292 0.040 Uiso 1 1 calc R
C25 C 0.5658(7) 0.6125(6) 1.0182(5) 0.025(2) Uani 1 1 d .
H25 H 0.5065 0.6108 0.9929 0.030 Uiso 1 1 calc R
C20 C 0.6293(10) 0.3879(7) 0.7542(6) 0.043(3) Uani 1 1 d .
H20 H 0.6765 0.3307 0.7637 0.052 Uiso 1 1 calc R
C64 C 1.1916(8) 0.6353(6) 0.8334(5) 0.028(2) Uani 1 1 d .
C54 C 0.8327(8) 0.9167(6) 0.4734(5) 0.031(3) Uani 1 1 d .
H54 H 0.8466 0.9662 0.4825 0.038 Uiso 1 1 calc R
C2 C 0.5704(7) 0.7132(6) 0.6220(5) 0.023(2) Uani 1 1 d .
H2 H 0.5214 0.7608 0.6375 0.027 Uiso 1 1 calc R
C75 C 1.0565(8) 0.7522(7) 0.5615(6) 0.034(3) Uani 1 1 d .
C27 C 0.6526(9) 0.5990(6) 1.1300(5) 0.033(3) Uani 1 1 d .
H27 H 0.6521 0.5883 1.1800 0.039 Uiso 1 1 calc R
C31 C 0.8583(8) 0.8761(6) 0.8772(5) 0.023(2) Uani 1 1 d .
H31 H 0.9044 0.8211 0.8728 0.028 Uiso 1 1 calc R
C40 C 0.6340(9) 1.1281(7) 0.8985(6) 0.038(3) Uani 1 1 d .
C14 C 0.8524(9) 0.5220(7) 0.4821(5) 0.039(3) Uani 1 1 d .
H14A H 0.7972 0.5564 0.4463 0.058 Uiso 1 1 calc R
H14B H 0.8978 0.4715 0.4652 0.058 Uiso 1 1 calc R
H14C H 0.8961 0.5569 0.4914 0.058 Uiso 1 1 calc R
C63 C 1.2552(8) 0.6185(7) 0.8955(6) 0.034(3) Uani 1 1 d .
C61 C 1.1095(10) 0.5922(7) 0.9658(6) 0.040(3) Uani 1 1 d .
C76 C 1.0328(8) 0.6991(6) 0.6221(5) 0.025(2) Uani 1 1 d .
C72 C 1.0699(8) 0.7837(6) 0.6934(5) 0.026(2) Uani 1 1 d .
C73 C 1.0932(8) 0.8400(7) 0.6358(6) 0.033(3) Uani 1 1 d .
C26 C 0.5679(8) 0.5940(7) 1.0917(5) 0.031(3) Uani 1 1 d .
H26 H 0.5110 0.5780 1.1159 0.037 Uiso 1 1 calc R
C13 C 0.8889(8) 0.4361(7) 0.6066(6) 0.037(3) Uani 1 1 d .
H13A H 0.9296 0.3838 0.5902 0.056 Uiso 1 1 calc R
H13B H 0.8570 0.4203 0.6518 0.056 Uiso 1 1 calc R
H13C H 0.9366 0.4692 0.6126 0.056 Uiso 1 1 calc R
C60 C 1.0486(8) 0.6114(6) 0.9021(5) 0.024(2) Uani 1 1 d .
C12 C 0.7315(9) 0.4335(7) 0.5373(6) 0.046(3) Uani 1 1 d .
H12A H 0.6771 0.4660 0.5004 0.070 Uiso 1 1 calc R
H12B H 0.6967 0.4156 0.5806 0.070 Uiso 1 1 calc R
H12C H 0.7787 0.3825 0.5220 0.070 Uiso 1 1 calc R
C55 C 0.8443(9) 0.8987(7) 0.4055(6) 0.040(3) Uani 1 1 d .
H55 H 0.8676 0.9359 0.3691 0.048 Uiso 1 1 calc R
C7 C 0.4628(9) 0.7576(8) 0.5030(6) 0.045(3) Uani 1 1 d .
C28 C 0.7372(9) 0.6195(8) 1.0946(6) 0.045(3) Uani 1 1 d .
H28 H 0.7959 0.6207 1.1208 0.054 Uiso 1 1 calc R
C37 C 1.0548(9) 0.8229(7) 0.9727(6) 0.042(3) Uani 1 1 d .
H37A H 1.1064 0.7915 1.0115 0.064 Uiso 1 1 calc R
H37B H 1.0715 0.8751 0.9496 0.064 Uiso 1 1 calc R
H37C H 1.0585 0.7862 0.9386 0.064 Uiso 1 1 calc R
C36 C 0.9391(9) 0.8484(7) 1.0026(6) 0.039(3) Uani 1 1 d .
C41 C 0.5688(9) 1.1783(7) 0.8308(6) 0.045(3) Uani 1 1 d .
H41A H 0.6175 1.1867 0.7924 0.068 Uiso 1 1 calc R
H41B H 0.5234 1.2345 0.8384 0.068 Uiso 1 1 calc R
H41C H 0.5241 1.1458 0.8183 0.068 Uiso 1 1 calc R
C48 C 0.9207(9) 1.1759(7) 0.7144(6) 0.041(3) Uani 1 1 d .
H48 H 0.9390 1.2252 0.7195 0.049 Uiso 1 1 calc R
C38 C 0.9089(10) 0.7668(7) 1.0326(6) 0.049(3) Uani 1 1 d .
H38A H 0.9149 0.7330 0.9959 0.073 Uiso 1 1 calc R
H38B H 0.8353 0.7827 1.0487 0.073 Uiso 1 1 calc R
H38C H 0.9571 0.7324 1.0723 0.073 Uiso 1 1 calc R
C39 C 0.9426(10) 0.8962(8) 1.0624(6) 0.054(3) Uani 1 1 d .
H39A H 0.8738 0.9083 1.0858 0.081 Uiso 1 1 calc R
H39B H 0.9569 0.9505 1.0427 0.081 Uiso 1 1 calc R
H39C H 0.9994 0.8602 1.0967 0.081 Uiso 1 1 calc R
C21 C 0.6549(8) 0.4526(7) 0.7808(6) 0.033(3) Uani 1 1 d .
H21 H 0.7171 0.4388 0.8095 0.039 Uiso 1 1 calc R
C43 C 0.5544(10) 1.1157(8) 0.9584(7) 0.060(4) Uani 1 1 d .
H43A H 0.5025 1.1716 0.9610 0.090 Uiso 1 1 calc R
H43B H 0.5939 1.0910 1.0034 0.090 Uiso 1 1 calc R
H43C H 0.5168 1.0768 0.9484 0.090 Uiso 1 1 calc R
C29 C 0.7381(9) 0.6384(8) 1.0209(5) 0.039(3) Uani 1 1 d .
H29 H 0.7958 0.6543 0.9977 0.047 Uiso 1 1 calc R
C18 C 0.4669(9) 0.4916(8) 0.6985(5) 0.038(3) Uani 1 1 d .
H18 H 0.4030 0.5052 0.6715 0.046 Uiso 1 1 calc R
C62 C 1.2126(9) 0.5978(7) 0.9625(6) 0.039(3) Uani 1 1 d .
C19 C 0.5347(11) 0.4072(9) 0.7137(7) 0.053(4) Uani 1 1 d .
H19 H 0.5176 0.3631 0.6970 0.064 Uiso 1 1 calc R
C42 C 0.7012(10) 1.1836(8) 0.9186(8) 0.067(4) Uani 1 1 d .
H42A H 0.7531 1.1900 0.8820 0.100 Uiso 1 1 calc R
H42B H 0.7389 1.1549 0.9638 0.100 Uiso 1 1 calc R
H42C H 0.6534 1.2406 0.9225 0.100 Uiso 1 1 calc R
C77 C 0.4453(10) 0.9911(10) 0.8229(9) 0.084(5) Uani 1 1 d .
H77A H 0.4733 0.9631 0.8714 0.101 Uiso 1 1 calc R
H77B H 0.4937 1.0236 0.8011 0.101 Uiso 1 1 calc R
C79 C 0.3865(13) 0.9374(15) 0.6862(13) 0.182(14) Uani 1 1 d .
H79A H 0.3918 0.8860 0.6665 0.219 Uiso 1 1 calc R
H79B H 0.3102 0.9694 0.6900 0.219 Uiso 1 1 calc R
C8 C 0.3643(10) 0.7313(12) 0.5299(10) 0.130(8) Uani 1 1 d .
H8A H 0.3418 0.7513 0.5739 0.195 Uiso 1 1 calc R
H8B H 0.3820 0.6685 0.5386 0.195 Uiso 1 1 calc R
H8C H 0.3061 0.7574 0.4946 0.195 Uiso 1 1 calc R
C9 C 0.4833(13) 0.7476(13) 0.4257(7) 0.140(10) Uani 1 1 d .
H9A H 0.4180 0.7788 0.3971 0.210 Uiso 1 1 calc R
H9B H 0.5040 0.6864 0.4234 0.210 Uiso 1 1 calc R
H9C H 0.5407 0.7712 0.4075 0.210 Uiso 1 1 calc R
C82 C 0.2765(13) 0.8510(12) 0.8435(11) 0.127(8) Uani 1 1 d .
H82A H 0.2593 0.9105 0.8501 0.191 Uiso 1 1 calc R
H82B H 0.2604 0.8150 0.8864 0.191 Uiso 1 1 calc R
H82C H 0.2339 0.8493 0.8039 0.191 Uiso 1 1 calc R
C80 C 0.4529(17) 1.0035(13) 0.6331(13) 0.190(14) Uani 1 1 d .
H80A H 0.4790 1.0349 0.6623 0.285 Uiso 1 1 calc R
H80B H 0.4032 1.0446 0.5967 0.285 Uiso 1 1 calc R
H80C H 0.5133 0.9677 0.6109 0.285 Uiso 1 1 calc R
C81 C 0.3946(13) 0.8172(10) 0.8284(12) 0.128(8) Uani 1 1 d .
H81A H 0.4051 0.7707 0.8017 0.153 Uiso 1 1 calc R
H81B H 0.4348 0.7915 0.8737 0.153 Uiso 1 1 calc R
C78 C 0.3353(12) 1.0570(11) 0.8287(11) 0.118(8) Uani 1 1 d .
H78A H 0.2969 1.0739 0.7832 0.176 Uiso 1 1 calc R
H78B H 0.3449 1.1079 0.8420 0.176 Uiso 1 1 calc R
H78C H 0.2942 1.0310 0.8646 0.176 Uiso 1 1 calc R
C10 C 0.4414(17) 0.8510(10) 0.5059(10) 0.143(10) Uani 1 1 d .
H10A H 0.3888 0.8871 0.4690 0.215 Uiso 1 1 calc R
H10B H 0.5079 0.8658 0.4986 0.215 Uiso 1 1 calc R
H10C H 0.4136 0.8608 0.5521 0.215 Uiso 1 1 calc R

loop_
_atom_site_aniso_label
_atom_site_aniso_U_11
_atom_site_aniso_U_22
_atom_site_aniso_U_33
_atom_site_aniso_U_23
_atom_site_aniso_U_13
_atom_site_aniso_U_12
U1 0.01884(18) 0.01150(18) 0.01674(18) -0.00309(13) 0.00252(13) -0.00462(14)
Si1 0.0270(18) 0.066(3) 0.068(3) -0.035(2) -0.0024(18) 0.0040(18)
O1 0.037(4) 0.019(4) 0.014(3) 0.003(3) 0.001(3) -0.014(3)
F12 0.056(4) 0.045(4) 0.063(5) 0.004(4) 0.004(4) -0.033(4)
O2 0.033(4) 0.024(4) 0.033(4) -0.010(3) 0.007(3) -0.008(3)
F4 0.031(4) 0.052(4) 0.074(5) -0.009(4) -0.027(3) -0.009(3)
F6 0.022(3) 0.025(3) 0.038(3) -0.004(3) 0.004(3) -0.007(3)
O3 0.043(4) 0.027(4) 0.017(4) 0.001(3) -0.002(3) -0.022(3)
F15 0.052(4) 0.032(3) 0.029(3) -0.009(3) -0.007(3) -0.013(3)
B1 0.015(6) 0.023(7) 0.032(7) -0.010(5) 0.000(5) -0.003(5)
F1 0.042(4) 0.045(4) 0.031(3) -0.001(3) 0.000(3) -0.021(3)
F10 0.027(3) 0.029(3) 0.047(4) -0.008(3) 0.009(3) -0.004(3)
F11 0.046(4) 0.026(3) 0.039(4) -0.007(3) 0.002(3) -0.017(3)
F9 0.038(4) 0.038(4) 0.042(4) -0.017(3) 0.004(3) 0.004(3)
O4 0.025(4) 0.029(4) 0.048(5) -0.024(4) 0.003(3) -0.012(3)
F8 0.055(4) 0.018(3) 0.052(4) -0.011(3) -0.009(3) 0.002(3)
F7 0.039(3) 0.026(3) 0.053(4) -0.005(3) -0.007(3) -0.016(3)
F14 0.049(4) 0.051(4) 0.026(3) -0.003(3) 0.007(3) -0.006(3)
F5 0.023(3) 0.055(4) 0.042(4) -0.011(3) 0.002(3) -0.014(3)
F13 0.048(4) 0.051(4) 0.044(4) 0.014(3) 0.013(3) -0.019(3)
N2 0.023(4) 0.010(4) 0.017(4) 0.001(3) -0.002(3) -0.001(4)
F3 0.074(5) 0.050(4) 0.048(4) -0.009(3) -0.043(4) -0.008(4)
F2 0.096(6) 0.044(4) 0.022(4) 0.007(3) -0.011(4) -0.019(4)
N1 0.022(4) 0.021(5) 0.014(4) -0.005(3) 0.003(3) -0.002(4)
C1 0.021(5) 0.016(5) 0.015(5) 0.000(4) -0.003(4) -0.008(4)
C33 0.039(6) 0.035(7) 0.022(6) -0.011(5) 0.003(5) -0.018(6)
C45 0.035(6) 0.014(5) 0.019(5) -0.008(4) 0.001(4) -0.010(5)
C15 0.013(5) 0.022(5) 0.014(5) -0.001(4) -0.002(4) -0.006(4)
C5 0.028(6) 0.036(6) 0.020(6) -0.017(5) 0.007(5) -0.016(5)
C44 0.020(3) 0.011(3) 0.014(3) 0.004(2) 0.001(2) -0.003(2)
C70 0.019(4) 0.017(4) 0.028(4) -0.003(3) -0.011(3) 0.005(3)
C51 0.026(5) 0.019(5) 0.021(5) 0.002(4) 0.000(4) -0.014(4)
C16 0.022(5) 0.038(7) 0.025(6) -0.016(5) 0.015(4) -0.025(5)
C65 0.018(5) 0.030(6) 0.014(5) -0.006(4) 0.000(4) -0.007(5)
C66 0.019(4) 0.017(4) 0.028(4) -0.003(3) -0.011(3) 0.005(3)
C22 0.020(5) 0.022(5) 0.020(5) -0.007(4) 0.005(4) -0.012(4)
C69 0.030(6) 0.025(6) 0.020(5) -0.010(5) -0.005(5) 0.007(5)
C56 0.058(8) 0.039(7) 0.015(6) -0.008(5) 0.001(5) -0.012(6)
C68 0.034(6) 0.018(6) 0.037(6) -0.011(5) -0.016(5) 0.002(5)
C74 0.027(6) 0.028(6) 0.020(6) 0.018(5) 0.005(4) -0.009(5)
C24 0.029(5) 0.019(5) 0.012(5) -0.002(4) 0.004(4) -0.009(4)
C3 0.027(6) 0.029(6) 0.030(6) -0.006(5) -0.009(5) -0.007(5)
C6 0.020(5) 0.022(6) 0.023(5) 0.001(4) -0.003(4) -0.011(5)
C53 0.024(5) 0.019(5) 0.008(5) 0.011(4) -0.001(4) -0.005(4)
C17 0.027(6) 0.049(7) 0.032(6) -0.018(5) 0.007(5) -0.021(5)
C58 0.040(6) 0.034(6) 0.022(6) -0.005(5) 0.005(5) -0.023(5)
C71 0.022(5) 0.015(5) 0.021(5) 0.001(4) 0.000(4) 0.000(4)
C23 0.020(3) 0.011(3) 0.014(3) 0.004(2) 0.001(2) -0.003(2)
C59 0.025(5) 0.016(5) 0.020(5) -0.002(4) -0.002(4) -0.002(4)
C4 0.030(6) 0.038(7) 0.023(6) -0.011(5) -0.005(5) -0.011(5)
C34 0.029(6) 0.023(6) 0.035(6) -0.017(5) 0.004(5) -0.006(5)
C35 0.027(5) 0.022(6) 0.022(6) 0.005(4) -0.007(4) -0.005(5)
C32 0.037(6) 0.018(6) 0.020(5) -0.001(4) 0.000(5) -0.011(5)
C50 0.032(6) 0.022(6) 0.024(6) 0.000(4) 0.007(5) -0.011(5)
C49 0.043(7) 0.046(8) 0.024(6) -0.015(5) -0.002(5) -0.021(6)
C67 0.020(5) 0.029(6) 0.033(6) -0.006(5) -0.009(5) -0.008(5)
C57 0.043(7) 0.034(7) 0.032(6) -0.019(5) 0.008(5) -0.023(6)
C30 0.022(5) 0.023(6) 0.024(6) 0.000(4) 0.002(4) -0.008(5)
C11 0.037(6) 0.025(6) 0.027(6) -0.006(5) 0.005(5) -0.012(5)
C47 0.056(8) 0.019(6) 0.040(7) 0.006(5) -0.003(6) -0.014(6)
C52 0.020(3) 0.011(3) 0.014(3) 0.004(2) 0.001(2) -0.003(2)
C46 0.045(7) 0.027(6) 0.033(6) -0.006(5) -0.005(5) -0.017(5)
C25 0.022(5) 0.023(6) 0.024(6) -0.001(4) 0.005(4) -0.003(5)
C20 0.063(8) 0.027(7) 0.047(8) -0.016(6) 0.024(7) -0.023(6)
C64 0.031(6) 0.014(5) 0.034(6) 0.003(5) -0.012(5) -0.005(5)
C54 0.047(7) 0.023(6) 0.029(6) -0.012(5) -0.002(5) -0.015(5)
C2 0.021(5) 0.023(6) 0.025(6) -0.014(4) 0.001(4) -0.003(5)
C75 0.029(6) 0.043(7) 0.028(6) -0.012(5) 0.003(5) -0.004(5)
C27 0.057(7) 0.031(6) 0.010(5) 0.003(4) 0.004(5) -0.017(6)
C31 0.027(6) 0.013(5) 0.029(6) -0.008(4) -0.001(5) -0.004(5)
C40 0.042(7) 0.042(7) 0.034(7) -0.018(6) -0.002(5) -0.013(6)
C14 0.049(7) 0.035(7) 0.022(6) -0.001(5) 0.006(5) -0.001(6)
C63 0.021(6) 0.026(6) 0.058(8) -0.014(6) -0.013(5) -0.005(5)
C61 0.069(9) 0.026(6) 0.022(6) 0.003(5) -0.016(6) -0.012(6)
C76 0.034(6) 0.013(5) 0.025(6) 0.004(4) -0.005(5) -0.005(5)
C72 0.028(6) 0.020(6) 0.029(6) -0.002(5) 0.000(5) -0.006(5)
C73 0.024(6) 0.020(6) 0.051(8) 0.000(5) -0.001(5) -0.007(5)
C26 0.040(6) 0.035(6) 0.023(6) -0.001(5) 0.016(5) -0.023(5)
C13 0.033(6) 0.035(7) 0.042(7) -0.015(6) 0.006(5) -0.004(5)
C60 0.029(6) 0.013(5) 0.026(6) 0.001(4) -0.006(5) -0.002(5)
C12 0.055(8) 0.042(8) 0.048(8) -0.025(6) -0.002(6) -0.014(6)
C55 0.064(8) 0.040(7) 0.027(6) -0.009(5) 0.020(6) -0.032(6)
C7 0.036(7) 0.060(9) 0.027(6) -0.014(6) -0.012(5) 0.007(6)
C28 0.045(7) 0.081(10) 0.021(6) -0.013(6) 0.000(5) -0.037(7)
C37 0.046(7) 0.041(7) 0.040(7) -0.008(6) -0.012(6) -0.012(6)
C36 0.055(8) 0.038(7) 0.024(6) -0.006(5) -0.008(6) -0.016(6)
C41 0.042(7) 0.026(7) 0.064(8) -0.021(6) -0.003(6) 0.001(6)
C48 0.061(8) 0.032(7) 0.048(7) -0.017(6) 0.021(6) -0.038(6)
C38 0.058(8) 0.036(7) 0.042(7) 0.012(6) -0.015(6) -0.012(6)
C39 0.058(8) 0.065(9) 0.033(7) -0.016(6) -0.015(6) -0.005(7)
C21 0.033(6) 0.032(7) 0.038(7) -0.008(5) 0.005(5) -0.016(6)
C43 0.063(9) 0.052(9) 0.060(9) -0.029(7) 0.023(7) -0.002(7)
C29 0.051(7) 0.062(8) 0.021(6) -0.008(6) 0.007(5) -0.039(7)
C18 0.044(7) 0.065(9) 0.026(6) -0.016(6) 0.011(5) -0.042(7)
C62 0.046(7) 0.021(6) 0.045(8) -0.001(5) -0.028(6) -0.001(5)
C19 0.081(10) 0.057(9) 0.054(8) -0.030(7) 0.033(8) -0.059(9)
C42 0.066(9) 0.040(8) 0.104(12) -0.037(8) -0.019(8) -0.012(7)
C77 0.044(8) 0.088(12) 0.140(15) -0.072(11) 0.018(9) -0.017(8)
C79 0.070(12) 0.19(2) 0.27(3) -0.20(2) -0.094(16) 0.084(14)
C8 0.027(8) 0.158(18) 0.167(18) 0.061(15) -0.051(10) -0.026(10)
C9 0.100(13) 0.21(2) 0.040(9) -0.042(12) -0.053(9) 0.076(14)
C82 0.068(12) 0.105(15) 0.21(2) -0.005(15) 0.018(13) -0.051(11)
C80 0.113(17) 0.121(18) 0.23(3) 0.127(19) 0.030(17) 0.003(14)
C81 0.085(13) 0.056(11) 0.22(2) 0.009(13) 0.086(14) -0.015(10)
C78 0.065(11) 0.096(14) 0.22(2) -0.116(15) 0.043(13) -0.021(10)
C10 0.20(2) 0.044(10) 0.142(17) -0.014(11) -0.135(17) 0.035(12)

loop_
_atom_type_symbol
_atom_type_description
_atom_type_scat_dispersion_real
_atom_type_scat_dispersion_imag
_atom_type_scat_source
C C 0.0033 0.0016 'International Tables Vol C Tables 4.2.6.8 and 6.1.1.4'
H H 0.0000 0.0000 'International Tables Vol C Tables 4.2.6.8 and 6.1.1.4'
B B 0.0013 0.0007 'International Tables Vol C Tables 4.2.6.8 and 6.1.1.4'
N N 0.0061 0.0033 'International Tables Vol C Tables 4.2.6.8 and 6.1.1.4'
O O 0.0106 0.0060 'International Tables Vol C Tables 4.2.6.8 and 6.1.1.4'
U U -9.6767 9.6646 'International Tables Vol C Tables 4.2.6.8 and 6.1.1.4'
F F 0.0171 0.0103 'International Tables Vol C Tables 4.2.6.8 and 6.1.1.4'
Si Si 0.0817 0.0704 'International Tables Vol C Tables 4.2.6.8 and 6.1.1.4'

loop_
_geom_angle_atom_site_label_1
_geom_angle_atom_site_label_2
_geom_angle_atom_site_label_3
_geom_angle
O1 U1 O2 175.0(3)
O1 U1 O4 90.9(2)
O2 U1 O4 92.2(2)
O1 U1 O3 90.2(2)
O2 U1 O3 87.6(3)
O4 U1 O3 168.0(2)
O1 U1 N1 97.3(2)
O2 U1 N1 86.5(2)
O4 U1 N1 93.3(2)
O3 U1 N1 74.6(2)
O1 U1 N2 90.9(2)
O2 U1 N2 86.3(2)
O4 U1 N2 72.2(2)
O3 U1 N2 119.8(2)
N1 U1 N2 163.5(2)
O2 Si1 C77 109.0(5)
O2 Si1 C79 108.4(7)
C77 Si1 C79 117.2(8)
O2 Si1 C81 106.9(6)
C77 Si1 C81 110.8(8)
C79 Si1 C81 104.0(11)
B1 O1 U1 166.6(6)
Si1 O2 U1 168.0(4)
C23 O3 U1 140.4(6)
O1 B1 C71 103.8(8)
O1 B1 C59 111.3(8)
C71 B1 C59 115.1(8)
O1 B1 C65 110.1(7)
C71 B1 C65 115.0(8)
C59 B1 C65 101.7(7)
C52 O4 U1 145.3(5)
C44 N2 C30 117.8(7)
C44 N2 U1 131.7(6)
C30 N2 U1 109.7(5)
C15 N1 C1 115.8(7)
C15 N1 U1 129.2(6)
C1 N1 U1 114.5(5)
C6 C1 C2 121.4(8)
C6 C1 N1 120.4(8)
C2 C1 N1 118.0(8)
C32 C33 C34 123.8(9)
C32 C33 H33 118.1
C34 C33 H33 118.1
C46 C45 C50 117.8(9)
C46 C45 C44 120.7(8)
C50 C45 C44 121.4(8)
N1 C15 C22 125.5(8)
N1 C15 C16 120.7(8)
C22 C15 C16 113.7(8)
C6 C5 C4 116.9(9)
C6 C5 C11 123.7(9)
C4 C5 C11 119.3(8)
N2 C44 C51 122.5(8)
N2 C44 C45 121.8(8)
C51 C44 C45 115.7(8)
F10 C70 C69 116.0(9)
F10 C70 C65 120.0(8)
C69 C70 C65 124.0(10)
C52 C51 C44 129.0(9)
C52 C51 H51 115.5
C44 C51 H51 115.5
C21 C16 C17 120.5(9)
C21 C16 C15 117.5(8)
C17 C16 C15 122.0(9)
C66 C65 C70 113.9(9)
C66 C65 B1 125.6(8)
C70 C65 B1 119.7(8)
F6 C66 C67 117.0(9)
F6 C66 C65 120.1(8)
C67 C66 C65 122.8(9)
C23 C22 C15 125.9(8)
C23 C22 H22 117.1
C15 C22 H22 117.1
F9 C69 C70 121.1(10)
F9 C69 C68 118.9(9)
C70 C69 C68 119.9(9)
C55 C56 C57 119.3(10)
C55 C56 H56 120.4
C57 C56 H56 120.4
F8 C68 C67 121.0(10)
F8 C68 C69 121.4(9)
C67 C68 C69 117.6(9)
C75 C74 F13 120.9(10)
C75 C74 C73 120.1(9)
F13 C74 C73 118.9(9)
C29 C24 C25 117.9(8)
C29 C24 C23 119.4(8)
C25 C24 C23 122.6(8)
C4 C3 C2 117.8(9)
C4 C3 C7 120.6(9)
C2 C3 C7 121.4(9)
C1 C6 C5 121.0(9)
C1 C6 H6 119.5
C5 C6 H6 119.5
C58 C53 C54 118.3(9)
C58 C53 C52 120.9(8)
C54 C53 C52 120.8(8)
C18 C17 C16 120.4(11)
C18 C17 H17 119.8
C16 C17 H17 119.8
C57 C58 C53 121.3(9)
C57 C58 H58 119.3
C53 C58 H58 119.3
C72 C71 C76 112.1(9)
C72 C71 B1 123.6(9)
C76 C71 B1 124.1(8)
O3 C23 C22 123.4(8)
O3 C23 C24 116.1(8)
C22 C23 C24 120.4(8)
C60 C59 C64 114.7(9)
C60 C59 B1 122.1(8)
C64 C59 B1 122.9(9)
C3 C4 C5 123.3(9)
C3 C4 H4 118.4
C5 C4 H4 118.4
C33 C34 C35 117.2(9)
C33 C34 C40 121.2(9)
C35 C34 C40 121.6(9)
C30 C35 C34 120.0(9)
C30 C35 H35 120.0
C34 C35 H35 120.0
C33 C32 C31 117.6(9)
C33 C32 C36 123.3(9)
C31 C32 C36 119.1(9)
C49 C50 C45 119.9(9)
C49 C50 H50 120.1
C45 C50 H50 120.1
C48 C49 C50 121.0(10)
C48 C49 H49 119.5
C50 C49 H49 119.5
C66 C67 F7 120.1(9)
C66 C67 C68 121.7(10)
F7 C67 C68 118.1(9)
C58 C57 C56 119.9(9)
C58 C57 H57 120.0
C56 C57 H57 120.0
C35 C30 C31 121.7(9)
C35 C30 N2 120.2(8)
C31 C30 N2 118.0(8)
C5 C11 C14 110.1(8)
C5 C11 C13 112.4(8)
C14 C11 C13 108.1(8)
C5 C11 C12 108.7(8)
C14 C11 C12 109.6(9)
C13 C11 C12 107.8(8)
C46 C47 C48 120.0(10)
C46 C47 H47 120.0
C48 C47 H47 120.0
O4 C52 C51 118.6(8)
O4 C52 C53 115.9(8)
C51 C52 C53 125.4(8)
C45 C46 C47 122.4(10)
C45 C46 H46 118.8
C47 C46 H46 118.8
C26 C25 C24 120.4(9)
C26 C25 H25 119.8
C24 C25 H25 119.8
C19 C20 C21 121.1(11)
C19 C20 H20 119.5
C21 C20 H20 119.5
F5 C64 C59 122.8(8)
F5 C64 C63 114.6(9)
C59 C64 C63 122.6(10)
C55 C54 C53 119.6(9)
C55 C54 H54 120.2
C53 C54 H54 120.2
C3 C2 C1 119.5(9)
C3 C2 H2 120.2
C1 C2 H2 120.2
C74 C75 F14 119.6(10)
C74 C75 C76 119.1(9)
F14 C75 C76 121.3(10)
C28 C27 C26 119.5(9)
C28 C27 H27 120.2
C26 C27 H27 120.3
C30 C31 C32 119.6(9)
C30 C31 H31 120.2
C32 C31 H31 120.2
C41 C40 C34 113.1(9)
C41 C40 C43 108.2(9)
C34 C40 C43 110.0(9)
C41 C40 C42 108.1(10)
C34 C40 C42 108.4(9)
C43 C40 C42 108.9(10)
C11 C14 H14A 109.5
C11 C14 H14B 109.5
H14A C14 H14B 109.5
C11 C14 H14C 109.5
H14A C14 H14C 109.5
H14B C14 H14C 109.5
F4 C63 C62 119.1(9)
F4 C63 C64 120.9(11)
C62 C63 C64 120.1(9)
F2 C61 C62 120.2(10)
F2 C61 C60 120.7(11)
C62 C61 C60 119.0(11)
F15 C76 C71 120.9(8)
F15 C76 C75 114.4(9)
C71 C76 C75 124.7(9)
C73 C72 C71 126.4(10)
C73 C72 F11 115.0(9)
C71 C72 F11 118.6(8)
F12 C73 C72 121.5(10)
F12 C73 C74 121.1(10)
C72 C73 C74 117.4(9)
C25 C26 C27 120.8(9)
C25 C26 H26 119.6
C27 C26 H26 119.6
C11 C13 H13A 109.5
C11 C13 H13B 109.5
H13A C13 H13B 109.5
C11 C13 H13C 109.5
H13A C13 H13C 109.5
H13B C13 H13C 109.5
F1 C60 C59 120.5(8)
F1 C60 C61 114.5(9)
C59 C60 C61 125.0(10)
C11 C12 H12A 109.5
C11 C12 H12B 109.5
H12A C12 H12B 109.5
C11 C12 H12C 109.5
H12A C12 H12C 109.5
H12B C12 H12C 109.5
C56 C55 C54 121.4(10)
C56 C55 H55 119.3
C54 C55 H55 119.3
C10 C7 C8 108.1(14)
C10 C7 C9 108.4(14)
C8 C7 C9 110.6(13)
C10 C7 C3 110.4(10)
C8 C7 C3 107.5(10)
C9 C7 C3 111.8(10)
C27 C28 C29 121.3(10)
C27 C28 H28 119.3
C29 C28 H28 119.3
C36 C37 H37A 109.5
C36 C37 H37B 109.5
H37A C37 H37B 109.5
C36 C37 H37C 109.5
H37A C37 H37C 109.5
H37B C37 H37C 109.5
C38 C36 C39 109.5(9)
C38 C36 C37 109.5(10)
C39 C36 C37 106.7(9)
C38 C36 C32 108.9(8)
C39 C36 C32 112.8(9)
C37 C36 C32 109.5(8)
C40 C41 H41A 109.5
C40 C41 H41B 109.5
H41A C41 H41B 109.5
C40 C41 H41C 109.5
H41A C41 H41C 109.5
H41B C41 H41C 109.5
C49 C48 C47 118.8(9)
C49 C48 H48 120.6
C47 C48 H48 120.6
C36 C38 H38A 109.5
C36 C38 H38B 109.5
H38A C38 H38B 109.5
C36 C38 H38C 109.5
H38A C38 H38C 109.5
H38B C38 H38C 109.5
C36 C39 H39A 109.5
C36 C39 H39B 109.5
H39A C39 H39B 109.5
C36 C39 H39C 109.5
H39A C39 H39C 109.5
H39B C39 H39C 109.5
C16 C21 C20 118.6(10)
C16 C21 H21 120.7
C20 C21 H21 120.7
C40 C43 H43A 109.5
C40 C43 H43B 109.5
H43A C43 H43B 109.5
C40 C43 H43C 109.5
H43A C43 H43C 109.5
H43B C43 H43C 109.5
C28 C29 C24 120.0(10)
C28 C29 H29 120.0
C24 C29 H29 120.0
C19 C18 C17 120.0(11)
C19 C18 H18 120.0
C17 C18 H18 120.0
F3 C62 C61 121.6(11)
F3 C62 C63 119.8(10)
C61 C62 C63 118.6(10)
C18 C19 C20 119.4(11)
C18 C19 H19 120.3
C20 C19 H19 120.3
C40 C42 H42A 109.5
C40 C42 H42B 109.5
H42A C42 H42B 109.5
C40 C42 H42C 109.5
H42A C42 H42C 109.5
H42B C42 H42C 109.5
C78 C77 Si1 119.4(10)
C78 C77 H77A 107.5
Si1 C77 H77A 107.5
C78 C77 H77B 107.5
Si1 C77 H77B 107.5
H77A C77 H77B 107.0
C80 C79 Si1 105.1(13)
C80 C79 H79A 110.7
Si1 C79 H79A 110.7
C80 C79 H79B 110.7
Si1 C79 H79B 110.7
H79A C79 H79B 108.8
C7 C8 H8A 109.5
C7 C8 H8B 109.5
H8A C8 H8B 109.5
C7 C8 H8C 109.5
H8A C8 H8C 109.5
H8B C8 H8C 109.5
C7 C9 H9A 109.5
C7 C9 H9B 109.5
H9A C9 H9B 109.5
C7 C9 H9C 109.5
H9A C9 H9C 109.5
H9B C9 H9C 109.5
C81 C82 H82A 109.5
C81 C82 H82B 109.5
H82A C82 H82B 109.5
C81 C82 H82C 109.5
H82A C82 H82C 109.5
H82B C82 H82C 109.5
C79 C80 H80A 109.5
C79 C80 H80B 109.5
H80A C80 H80B 109.5
C79 C80 H80C 109.5
H80A C80 H80C 109.5
H80B C80 H80C 109.5
C82 C81 Si1 114.8(12)
C82 C81 H81A 108.6
Si1 C81 H81A 108.6
C82 C81 H81B 108.6
Si1 C81 H81B 108.6
H81A C81 H81B 107.5
C77 C78 H78A 109.5
C77 C78 H78B 109.5
H78A C78 H78B 109.5
C77 C78 H78C 109.5
H78A C78 H78C 109.5
H78B C78 H78C 109.5
C7 C10 H10A 109.5
C7 C10 H10B 109.5
H10A C10 H10B 109.5
C7 C10 H10C 109.5
H10A C10 H10C 109.5
H10B C10 H10C 109.5

loop_
_geom_bond_atom_site_label_1
_geom_bond_atom_site_label_2
_geom_bond_distance
U1 O1 1.957(6)
U1 O2 2.017(6)
U1 O4 2.165(7)
U1 O3 2.198(6)
U1 N1 2.440(7)
U1 N2 2.446(7)
Si1 O2 1.664(7)
Si1 C77 1.795(13)
Si1 C79 1.83(2)
Si1 C81 1.953(15)
O1 B1 1.525(12)
F12 C73 1.325(11)
F4 C63 1.335(11)
F6 C66 1.339(10)
O3 C23 1.292(10)
F15 C76 1.350(10)
B1 C71 1.622(14)
B1 C59 1.658(14)
B1 C65 1.677(14)
F1 C60 1.353(10)
F10 C70 1.351(11)
F11 C72 1.375(11)
F9 C69 1.343(11)
O4 C52 1.336(10)
F8 C68 1.332(11)
F7 C67 1.362(11)
F14 C75 1.352(11)
F5 C64 1.335(11)
F13 C74 1.350(10)
N2 C44 1.317(10)
N2 C30 1.444(11)
F3 C62 1.332(11)
F2 C61 1.338(12)
N1 C15 1.306(11)
N1 C1 1.457(11)
C1 C6 1.365(12)
C1 C2 1.394(12)
C33 C32 1.380(13)
C33 C34 1.383(13)
C33 H33 0.9300
C45 C46 1.363(13)
C45 C50 1.392(13)
C45 C44 1.496(12)
C15 C22 1.422(12)
C15 C16 1.514(12)
C5 C6 1.384(12)
C5 C4 1.407(13)
C5 C11 1.514(13)
C44 C51 1.419(12)
C70 C69 1.364(13)
C70 C65 1.403(13)
C51 C52 1.338(12)
C51 H51 0.9300
C16 C21 1.364(14)
C16 C17 1.384(13)
C65 C66 1.395(13)
C66 C67 1.355(13)
C22 C23 1.357(12)
C22 H22 0.9300
C69 C68 1.382(14)
C56 C55 1.360(14)
C56 C57 1.380(14)
C56 H56 0.9300
C68 C67 1.380(14)
C74 C75 1.348(14)
C74 C73 1.375(14)
C24 C29 1.396(13)
C24 C25 1.398(12)
C24 C23 1.487(12)
C3 C4 1.385(13)
C3 C2 1.391(13)
C3 C7 1.536(13)
C6 H6 0.9300
C53 C58 1.376(13)
C53 C54 1.396(12)
C53 C52 1.471(12)
C17 C18 1.372(14)
C17 H17 0.9300
C58 C57 1.368(13)
C58 H58 0.9300
C71 C72 1.373(13)
C71 C76 1.374(13)
C59 C60 1.355(13)
C59 C64 1.384(13)
C4 H4 0.9300
C34 C35 1.403(13)
C34 C40 1.526(14)
C35 C30 1.368(13)
C35 H35 0.9300
C32 C31 1.395(12)
C32 C36 1.547(13)
C50 C49 1.381(13)
C50 H50 0.9300
C49 C48 1.371(14)
C49 H49 0.9300
C57 H57 0.9300
C30 C31 1.383(12)
C11 C14 1.526(13)
C11 C13 1.529(13)
C11 C12 1.539(13)
C47 C46 1.365(13)
C47 C48 1.375(14)
C47 H47 0.9300
C46 H46 0.9300
C25 C26 1.368(13)
C25 H25 0.9300
C20 C19 1.386(16)
C20 C21 1.387(14)
C20 H20 0.9300
C64 C63 1.395(13)
C54 C55 1.373(13)
C54 H54 0.9300
C2 H2 0.9300
C75 C76 1.379(13)
C27 C28 1.355(14)
C27 C26 1.369(13)
C27 H27 0.9300
C31 H31 0.9300
C40 C41 1.504(14)
C40 C43 1.529(15)
C40 C42 1.540(14)
C14 H14A 0.9600
C14 H14B 0.9600
C14 H14C 0.9600
C63 C62 1.386(15)
C61 C62 1.360(15)
C61 C60 1.396(13)
C72 C73 1.367(13)
C26 H26 0.9300
C13 H13A 0.9600
C13 H13B 0.9600
C13 H13C 0.9600
C12 H12A 0.9600
C12 H12B 0.9600
C12 H12C 0.9600
C55 H55 0.9300
C7 C10 1.476(18)
C7 C8 1.504(18)
C7 C9 1.516(17)
C28 C29 1.373(14)
C28 H28 0.9300
C37 C36 1.541(15)
C37 H37A 0.9600
C37 H37B 0.9600
C37 H37C 0.9600
C36 C38 1.499(15)
C36 C39 1.513(14)
C41 H41A 0.9600
C41 H41B 0.9600
C41 H41C 0.9600
C48 H48 0.9300
C38 H38A 0.9600
C38 H38B 0.9600
C38 H38C 0.9600
C39 H39A 0.9600
C39 H39B 0.9600
C39 H39C 0.9600
C21 H21 0.9300
C43 H43A 0.9600
C43 H43B 0.9600
C43 H43C 0.9600
C29 H29 0.9300
C18 C19 1.364(16)
C18 H18 0.9300
C19 H19 0.9300
C42 H42A 0.9600
C42 H42B 0.9600
C42 H42C 0.9600
C77 C78 1.509(18)
C77 H77A 0.9700
C77 H77B 0.9700
C79 C80 1.73(3)
C79 H79A 0.9700
C79 H79B 0.9700
C8 H8A 0.9600
C8 H8B 0.9600
C8 H8C 0.9600
C9 H9A 0.9600
C9 H9B 0.9600
C9 H9C 0.9600
C82 C81 1.49(2)
C82 H82A 0.9600
C82 H82B 0.9600
C82 H82C 0.9600
C80 H80A 0.9600
C80 H80B 0.9600
C80 H80C 0.9600
C81 H81A 0.9700
C81 H81B 0.9700
C78 H78A 0.9600
C78 H78B 0.9600
C78 H78C 0.9600
C10 H10A 0.9600
C10 H10B 0.9600
C10 H10C 0.9600

loop_
_geom_torsion_atom_site_label_1
_geom_torsion_atom_site_label_2
_geom_torsion_atom_site_label_3
_geom_torsion_atom_site_label_4
_geom_torsion
O2 U1 O1 B1 -110(4)
O4 U1 O1 B1 18(3)
O3 U1 O1 B1 -174(3)
N1 U1 O1 B1 112(3)
N2 U1 O1 B1 -54(3)
C77 Si1 O2 U1 115(2)
C79 Si1 O2 U1 -117(2)
C81 Si1 O2 U1 -5(2)
O1 U1 O2 Si1 -93(4)
O4 U1 O2 Si1 139(2)
O3 U1 O2 Si1 -29(2)
N1 U1 O2 Si1 46(2)
N2 U1 O2 Si1 -149(2)
O1 U1 O3 C23 -106.8(9)
O2 U1 O3 C23 77.7(9)
O4 U1 O3 C23 -11.7(19)
N1 U1 O3 C23 -9.3(9)
N2 U1 O3 C23 162.0(9)
U1 O1 B1 C71 5(3)
U1 O1 B1 C59 129(2)
U1 O1 B1 C65 -119(2)
O1 U1 O4 C52 -81.0(10)
O2 U1 O4 C52 95.1(10)
O3 U1 O4 C52 -176.0(11)
N1 U1 O4 C52 -178.3(10)
N2 U1 O4 C52 9.7(10)
O1 U1 N2 C44 89.0(8)
O2 U1 N2 C44 -95.2(8)
O4 U1 N2 C44 -1.6(7)
O3 U1 N2 C44 179.7(7)
N1 U1 N2 C44 -31.1(14)
O1 U1 N2 C30 -101.8(6)
O2 U1 N2 C30 74.0(6)
O4 U1 N2 C30 167.6(6)
O3 U1 N2 C30 -11.0(6)
N1 U1 N2 C30 138.2(8)
O1 U1 N1 C15 87.7(8)
O2 U1 N1 C15 -88.9(8)
O4 U1 N1 C15 179.1(8)
O3 U1 N1 C15 -0.4(7)
N2 U1 N1 C15 -153.0(8)
O1 U1 N1 C1 -83.6(6)
O2 U1 N1 C1 99.8(6)
O4 U1 N1 C1 7.8(6)
O3 U1 N1 C1 -171.7(6)
N2 U1 N1 C1 35.7(12)
C15 N1 C1 C6 -73.0(11)
U1 N1 C1 C6 99.6(8)
C15 N1 C1 C2 101.9(10)
U1 N1 C1 C2 -85.6(8)
C1 N1 C15 C22 178.2(8)
U1 N1 C15 C22 7.0(13)
C1 N1 C15 C16 0.8(12)
U1 N1 C15 C16 -170.4(6)
C30 N2 C44 C51 -172.5(8)
U1 N2 C44 C51 -4.0(13)
C30 N2 C44 C45 10.4(12)
U1 N2 C44 C45 178.9(6)
C46 C45 C44 N2 -128.2(10)
C50 C45 C44 N2 52.4(13)
C46 C45 C44 C51 54.5(13)
C50 C45 C44 C51 -124.9(10)
N2 C44 C51 C52 7.0(15)
C45 C44 C51 C52 -175.8(9)
N1 C15 C16 C21 107.3(10)
C22 C15 C16 C21 -70.4(11)
N1 C15 C16 C17 -69.3(12)
C22 C15 C16 C17 113.0(10)
F10 C70 C65 C66 -179.0(8)
C69 C70 C65 C66 1.6(13)
F10 C70 C65 B1 -8.6(13)
C69 C70 C65 B1 172.0(9)
O1 B1 C65 C66 -27.6(13)
C71 B1 C65 C66 -144.4(9)
C59 B1 C65 C66 90.5(10)
O1 B1 C65 C70 163.1(8)
C71 B1 C65 C70 46.3(11)
C59 B1 C65 C70 -78.8(10)
C70 C65 C66 F6 -179.7(7)
B1 C65 C66 F6 10.6(13)
C70 C65 C66 C67 -1.7(13)
B1 C65 C66 C67 -171.5(9)
N1 C15 C22 C23 -7.5(15)
C16 C15 C22 C23 170.1(9)
F10 C70 C69 F9 0.6(13)
C65 C70 C69 F9 -179.9(8)
F10 C70 C69 C68 178.9(8)
C65 C70 C69 C68 -1.6(14)
F9 C69 C68 F8 -0.9(14)
C70 C69 C68 F8 -179.3(8)
F9 C69 C68 C67 179.9(8)
C70 C69 C68 C67 1.6(14)
C2 C1 C6 C5 -3.7(14)
N1 C1 C6 C5 171.0(8)
C4 C5 C6 C1 1.3(13)
C11 C5 C6 C1 -174.1(9)
C21 C16 C17 C18 -0.1(15)
C15 C16 C17 C18 176.5(9)
C54 C53 C58 C57 2.2(15)
C52 C53 C58 C57 -176.4(9)
O1 B1 C71 C72 83.9(10)
C59 B1 C71 C72 -38.0(13)
C65 B1 C71 C72 -155.8(9)
O1 B1 C71 C76 -90.3(11)
C59 B1 C71 C76 147.8(9)
C65 B1 C71 C76 30.0(13)
U1 O3 C23 C22 11.7(15)
U1 O3 C23 C24 -172.0(6)
C15 C22 C23 O3 -1.2(15)
C15 C22 C23 C24 -177.4(8)
C29 C24 C23 O3 -32.6(13)
C25 C24 C23 O3 149.8(9)
C29 C24 C23 C22 143.9(10)
C25 C24 C23 C22 -33.8(13)
O1 B1 C59 C60 38.9(12)
C71 B1 C59 C60 156.6(9)
C65 B1 C59 C60 -78.4(11)
O1 B1 C59 C64 -147.5(9)
C71 B1 C59 C64 -29.8(13)
C65 B1 C59 C64 95.2(10)
C2 C3 C4 C5 -2.0(15)
C7 C3 C4 C5 -177.6(10)
C6 C5 C4 C3 1.6(15)
C11 C5 C4 C3 177.2(9)
C32 C33 C34 C35 -0.3(15)
C32 C33 C34 C40 -179.0(9)
C33 C34 C35 C30 -1.2(14)
C40 C34 C35 C30 177.5(9)
C34 C33 C32 C31 -0.5(15)
C34 C33 C32 C36 177.8(9)
C46 C45 C50 C49 -0.1(15)
C44 C45 C50 C49 179.3(9)
C45 C50 C49 C48 3.0(16)
F6 C66 C67 F7 -0.7(13)
C65 C66 C67 F7 -178.7(8)
F6 C66 C67 C68 179.9(8)
C65 C66 C67 C68 1.9(15)
F8 C68 C67 C66 179.1(8)
C69 C68 C67 C66 -1.7(14)
F8 C68 C67 F7 -0.3(13)
C69 C68 C67 F7 178.9(8)
C53 C58 C57 C56 -0.2(16)
C55 C56 C57 C58 -1.3(17)
C34 C35 C30 C31 3.7(14)
C34 C35 C30 N2 -175.0(8)
C44 N2 C30 C35 58.0(11)
U1 N2 C30 C35 -112.9(8)
C44 N2 C30 C31 -120.7(9)
U1 N2 C30 C31 68.4(9)
C6 C5 C11 C14 -124.4(10)
C4 C5 C11 C14 60.2(12)
C6 C5 C11 C13 -3.9(13)
C4 C5 C11 C13 -179.2(9)
C6 C5 C11 C12 115.4(10)
C4 C5 C11 C12 -59.9(12)
U1 O4 C52 C51 -9.9(15)
U1 O4 C52 C53 167.2(7)
C44 C51 C52 O4 -1.4(15)
C44 C51 C52 C53 -178.2(9)
C58 C53 C52 O4 -4.1(13)
C54 C53 C52 O4 177.3(8)
C58 C53 C52 C51 172.8(9)
C54 C53 C52 C51 -5.8(15)
C50 C45 C46 C47 -2.1(16)
C44 C45 C46 C47 178.5(10)
C48 C47 C46 C45 1.4(17)
C29 C24 C25 C26 -2.1(14)
C23 C24 C25 C26 175.7(9)
C60 C59 C64 F5 178.1(9)
B1 C59 C64 F5 4.1(14)
C60 C59 C64 C63 -2.4(14)
B1 C59 C64 C63 -176.4(9)
C58 C53 C54 C55 -2.8(15)
C52 C53 C54 C55 175.8(9)
C4 C3 C2 C1 -0.3(14)
C7 C3 C2 C1 175.2(9)
C6 C1 C2 C3 3.2(14)
N1 C1 C2 C3 -171.6(8)
F13 C74 C75 F14 -0.1(15)
C73 C74 C75 F14 179.1(9)
F13 C74 C75 C76 -178.2(9)
C73 C74 C75 C76 1.0(15)
C35 C30 C31 C32 -4.5(14)
N2 C30 C31 C32 174.2(8)
C33 C32 C31 C30 2.9(14)
C36 C32 C31 C30 -175.5(9)
C33 C34 C40 C41 176.0(9)
C35 C34 C40 C41 -2.6(14)
C33 C34 C40 C43 -62.9(12)
C35 C34 C40 C43 118.5(11)
C33 C34 C40 C42 56.0(13)
C35 C34 C40 C42 -122.6(11)
F5 C64 C63 F4 1.0(14)
C59 C64 C63 F4 -178.6(9)
F5 C64 C63 C62 -179.3(9)
C59 C64 C63 C62 1.2(16)
C72 C71 C76 F15 -175.3(8)
B1 C71 C76 F15 -0.5(14)
C72 C71 C76 C75 4.0(14)
B1 C71 C76 C75 178.8(9)
C74 C75 C76 F15 176.1(9)
F14 C75 C76 F15 -1.9(14)
C74 C75 C76 C71 -3.2(16)
F14 C75 C76 C71 178.8(9)
C76 C71 C72 C73 -3.1(15)
B1 C71 C72 C73 -177.9(9)
C76 C71 C72 F11 175.2(8)
B1 C71 C72 F11 0.4(14)
C71 C72 C73 F12 -179.0(9)
F11 C72 C73 F12 2.6(14)
C71 C72 C73 C74 1.3(16)
F11 C72 C73 C74 -177.0(8)
C75 C74 C73 F12 -179.8(9)
F13 C74 C73 F12 -0.6(15)
C75 C74 C73 C72 -0.1(15)
F13 C74 C73 C72 179.0(9)
C24 C25 C26 C27 2.2(15)
C28 C27 C26 C25 -2.3(16)
C64 C59 C60 F1 -177.8(8)
B1 C59 C60 F1 -3.8(14)
C64 C59 C60 C61 1.0(15)
B1 C59 C60 C61 175.0(9)
F2 C61 C60 F1 -0.7(14)
C62 C61 C60 F1 -179.4(9)
F2 C61 C60 C59 -179.6(9)
C62 C61 C60 C59 1.7(16)
C57 C56 C55 C54 0.7(18)
C53 C54 C55 C56 1.3(17)
C4 C3 C7 C10 -140.8(14)
C2 C3 C7 C10 43.8(17)
C4 C3 C7 C8 101.4(13)
C2 C3 C7 C8 -74.0(15)
C4 C3 C7 C9 -20.1(17)
C2 C3 C7 C9 164.5(13)
C26 C27 C28 C29 2.3(18)
C33 C32 C36 C38 112.5(11)
C31 C32 C36 C38 -69.2(12)
C33 C32 C36 C39 -9.3(14)
C31 C32 C36 C39 169.0(9)
C33 C32 C36 C37 -127.9(10)
C31 C32 C36 C37 50.4(12)
C50 C49 C48 C47 -3.6(16)
C46 C47 C48 C49 1.4(17)
C17 C16 C21 C20 1.8(15)
C15 C16 C21 C20 -174.9(9)
C19 C20 C21 C16 -2.5(16)
C27 C28 C29 C24 -2.2(19)
C25 C24 C29 C28 2.0(16)
C23 C24 C29 C28 -175.7(10)
C16 C17 C18 C19 -0.9(16)
F2 C61 C62 F3 -1.6(16)
C60 C61 C62 F3 177.2(9)
F2 C61 C62 C63 178.3(9)
C60 C61 C62 C63 -2.9(16)
F4 C63 C62 F3 1.2(15)
C64 C63 C62 F3 -178.5(9)
F4 C63 C62 C61 -178.6(9)
C64 C63 C62 C61 1.6(16)
C17 C18 C19 C20 0.3(17)
C21 C20 C19 C18 1.4(17)
O2 Si1 C77 C78 169.8(14)
C79 Si1 C77 C78 46.2(19)
C81 Si1 C77 C78 -72.9(17)
O2 Si1 C79 C80 -58.1(12)
C77 Si1 C79 C80 65.7(13)
C81 Si1 C79 C80 -171.7(11)
O2 Si1 C81 C82 179.6(15)
C77 Si1 C81 C82 61.0(19)
C79 Si1 C81 C82 -65.8(18)
